data_2200479
loop_
_publ_author_name
'Jing-Jing Nie'
'Duan-Jun Xu'
'Zhen-Yu Li'
'Michael Y. Chiang'

_publ_section_title
;
 2,6-Dinitrotoluene
;
_journal_issue 9
_journal_name_full 'Acta Crystallographica Section E'
_journal_page_first o827
_journal_page_last o828
_journal_paper_doi 10.1107/S1600536801013022
_journal_volume 57
_journal_year 2001
_chemical_formula_moiety 'C7 H6 N2 O4'
_chemical_formula_sum 'C7 H6 N2 O4'
_chemical_formula_weight 182.14
_chemical_name_systematic
;
2,6-Dinitrotoluene
;
_space_group_IT_number 19
_symmetry_cell_setting orthorhombic
_symmetry_space_group_name_Hall 'P 2ac 2ab'
_symmetry_space_group_name_H-M 'P 21 21 21'
_audit_creation_method SHELXL
_cell_angle_alpha 90.00
_cell_angle_beta 90.00
_cell_angle_gamma 90.00
_cell_formula_units_Z 4
_cell_length_a 7.830(2)
_cell_length_b 13.683(3)
_cell_length_c 7.296(2)
_cell_measurement_reflns_used 20
_cell_measurement_temperature 293(2)
_cell_measurement_theta_max 21.54
_cell_measurement_theta_min 11.70
_cell_volume 781.7(3)
_computing_cell_refinement 'MSC/AFC Diffractometer Control Software'
_computing_data_collection
;
MSC/AFC Diffractometer Control Software
(Molecular Structure Corporation, 1985a, 1992a)
;
_computing_data_reduction 'TEXSAN (Molecular Structure Corporation, 1985b, 1992b)'
_computing_molecular_graphics 'XP (Siemens, 1994)'
_computing_structure_refinement SHELXL93
_computing_structure_solution 'SHELXS93 (Sheldrick, 1993)'
_diffrn_ambient_temperature 293(2)
_diffrn_measured_fraction_theta_full 1.000
_diffrn_measured_fraction_theta_max 1.000
_diffrn_measurement_device 'Rigaku AFC-7R'
_diffrn_measurement_method \w/2\q
_diffrn_radiation_monochromator graphite
_diffrn_radiation_source 'fine-focus sealed tube'
_diffrn_radiation_type MoK\a
_diffrn_radiation_wavelength .71073
_diffrn_reflns_av_R_equivalents .0000
_diffrn_reflns_av_sigmaI/netI .0398
_diffrn_reflns_limit_h_max 10
_diffrn_reflns_limit_h_min 0
_diffrn_reflns_limit_k_max 17
_diffrn_reflns_limit_k_min 0
_diffrn_reflns_limit_l_max 9
_diffrn_reflns_limit_l_min 0
_diffrn_reflns_number 1061
_diffrn_reflns_theta_full 27.48
_diffrn_reflns_theta_max 27.48
_diffrn_reflns_theta_min 2.98
_diffrn_standards_decay_% .3
_diffrn_standards_interval_count 100
_diffrn_standards_number 3
_exptl_absorpt_coefficient_mu .130
_exptl_absorpt_correction_T_max .974
_exptl_absorpt_correction_T_min .963
_exptl_absorpt_correction_type psi-scan
_exptl_absorpt_process_details '(North et al., 1968)'
_exptl_crystal_colour yellow
_exptl_crystal_density_diffrn 1.548
_exptl_crystal_density_method none
_exptl_crystal_description prismatic
_exptl_crystal_F_000 376
_exptl_crystal_size_max .30
_exptl_crystal_size_mid .24
_exptl_crystal_size_min .20
_refine_diff_density_max .268
_refine_diff_density_min -.225
_refine_ls_extinction_coef .072(11)
_refine_ls_extinction_method SHELXL93
_refine_ls_goodness_of_fit_all 1.046
_refine_ls_goodness_of_fit_ref 1.054
_refine_ls_hydrogen_treatment constr
_refine_ls_matrix_type full
_refine_ls_number_parameters 119
_refine_ls_number_reflns 1061
_refine_ls_number_restraints 0
_refine_ls_restrained_S_all 1.046
_refine_ls_restrained_S_obs 1.054
_refine_ls_R_factor_all .0541
_refine_ls_R_factor_gt .0461
_refine_ls_shift/su_max .000
_refine_ls_shift/su_mean .000
_refine_ls_structure_factor_coef Fsqd
_refine_ls_weighting_details 'w=1/[\s^2^(Fo^2^)+(0.0748P)^2^+0.2426P] where P=(Fo^2^+2Fc^2^)/3'
_refine_ls_weighting_scheme calc
_refine_ls_wR_factor_all .1439
_refine_ls_wR_factor_ref .1326
_reflns_number_observed 906
_reflns_number_total 1061
_reflns_threshold_expression >2\s(I)
_cod_data_source_file cv6049.cif
_cod_data_source_block I
_cod_depositor_comments
;
The following automatic conversions were performed:
'_symmetry_cell_setting' value 'Orthorhombic' changed to 'orthorhombic'
according to '/home/saulius/struct/CIF-dictionaries/cif_core.dic'
dictionary named 'cif_core.dic' version 2.4.1 from 2010-06-29.

Automatic conversion script
Id: cif_fix_enum 1527 2010-12-29 10:47:43Z saulius 

The following automatic conversions were performed:

'_symmetry_cell_setting' value 'Orthorhombic' changed to
'orthorhombic' according to
/home/saulius/struct/CIF-dictionaries/cif_core.dic dictionary named
'cif_core.dic' version 2.4.1 from
2010-06-29.

'_exptl_absorpt_correction_type' value 'psi scan'
changed to 'psi-scan' according to
/home/saulius/struct/CIF-dictionaries/cif_core.dic dictionary named
'cif_core.dic' version 2.4.1 from 2010-06-29.

Automatic conversion script
Id: cif_fix_values 1715 2011-07-08 13:25:40Z adriana 
;
_cod_database_code 2200479
_cod_database_fobs_code 2200479

loop_
_symmetry_equiv_pos_as_xyz
'x, y, z'
'-x+1/2, -y, z+1/2'
'-x, y+1/2, -z+1/2'
'x+1/2, -y+1/2, -z'

loop_
_atom_site_aniso_label
_atom_site_aniso_U_11
_atom_site_aniso_U_22
_atom_site_aniso_U_33
_atom_site_aniso_U_12
_atom_site_aniso_U_13
_atom_site_aniso_U_23
O1 .0618(13) .0413(10) .089(2) -.0103(11) -.0006(14) .0130(12)
O2 .078(2) .0411(12) .094(2) .0051(12) .013(2) -.0150(12)
O3 .0462(12) .0585(13) .095(2) -.0100(10) .0075(13) .0034(14)
O4 .078(2) .0458(12) .130(3) -.0177(13) .001(2) -.027(2)
N1 .0455(12) .0305(10) .070(2) -.0027(9) -.0062(14) .0001(12)
N2 .0430(12) .0389(11) .069(2) -.0069(10) -.0044(13) .0003(13)
C1 .0363(12) .0333(12) .0489(13) .0032(10) .0002(13) .0006(12)
C2 .0407(13) .0298(11) .053(2) -.0001(10) .0006(15) -.0022(12)
C3 .0378(13) .0425(14) .062(2) -.0053(11) -.004(2) .0046(15)
C4 .0345(12) .0471(14) .065(2) .0072(11) .000(2) .0036(15)
C5 .0461(14) .0340(12) .061(2) .0068(11) -.001(2) -.0013(13)
C6 .0379(12) .0299(11) .0523(15) -.0041(10) -.0014(14) -.0009(12)
C7 .0397(13) .0395(13) .079(2) .0081(12) .002(2) .005(2)

loop_
_atom_site_label
_atom_site_fract_x
_atom_site_fract_y
_atom_site_fract_z
_atom_site_U_iso_or_equiv
_atom_site_thermal_displace_type
_atom_site_calc_flag
_atom_site_refinement_flags
_atom_site_occupancy
_atom_site_disorder_group
_atom_site_type_symbol
O1 .8388(3) .23852(14) .7794(4) .0640(7) Uani d . 1 . O
O2 .6725(4) .2359(2) 1.0143(5) .0709(8) Uani d . 1 . O
O3 .3958(3) -.1192(2) 1.0183(4) .0665(7) Uani d . 1 . O
O4 .5395(4) -.2154(2) .8452(5) .0846(10) Uani d . 1 . O
N1 .7602(3) .1962(2) .8992(4) .0486(6) Uani d . 1 . N
N2 .5215(3) -.1393(2) .9266(4) .0503(6) Uani d . 1 . N
C1 .6289(3) .0320(2) .9135(4) .0395(6) Uani d . 1 . C
C2 .7764(3) .0884(2) .9082(5) .0413(6) Uani d . 1 . C
C3 .9412(4) .0525(2) .9081(5) .0475(7) Uani d . 1 . C
H3 1.0342(4) .0947(2) .9025(5) .057 Uiso calc R 1 . H
C4 .9651(4) -.0477(2) .9165(5) .0489(7) Uani d . 1 . C
H4 1.0748(4) -.0737(2) .9209(5) .059 Uiso calc R 1 . H
C5 .8256(4) -.1084(2) .9182(5) .0471(7) Uani d . 1 . C
H5 .8401(4) -.1759(2) .9188(5) .057 Uiso calc R 1 . H
C6 .6635(3) -.0686(2) .9191(4) .0400(6) Uani d . 1 . C
C7 .4516(4) .0738(2) .8999(6) .0528(8) Uani d . 1 . C
H7A .3695(4) .0218(2) .9067(6) .079 Uiso calc R 1 . H
H7B .4392(4) .1075(2) .7853(6) .079 Uiso calc R 1 . H
H7C .4330(4) .1187(2) .9990(6) .079 Uiso calc R 1 . H

loop_
_atom_type_symbol
_atom_type_description
_atom_type_scat_dispersion_real
_atom_type_scat_dispersion_imag
_atom_type_scat_source
C C .0033 .0016 'International Tables Vol C Tables 4.2.6.8 and 6.1.1.4'
H H .0000 .0000 'International Tables Vol C Tables 4.2.6.8 and 6.1.1.4'
O O .0106 .0060 'International Tables Vol C Tables 4.2.6.8 and 6.1.1.4'
N N .0061 .0033 'International Tables Vol C Tables 4.2.6.8 and 6.1.1.4'

loop_
_geom_angle_atom_site_label_1
_geom_angle_atom_site_label_2
_geom_angle_atom_site_label_3
_geom_angle
_geom_angle_publ_flag
O1 N1 O2 124.8(2) yes
O1 N1 C2 117.5(3) yes
O2 N1 C2 117.6(3) yes
O4 N2 O3 124.0(3) yes
O4 N2 C6 117.4(3) yes
O3 N2 C6 118.7(2) yes
C2 C1 C6 112.6(2) yes
C2 C1 C7 123.7(2) ?
C6 C1 C7 123.5(2) ?
C3 C2 C1 125.4(2) ?
C3 C2 N1 115.7(2) ?
C1 C2 N1 118.8(2) ?
C2 C3 C4 118.6(3) ?
C2 C3 H3 120.7 ?
C4 C3 H3 120.7 ?
C5 C4 C3 119.5(3) ?
C5 C4 H4 120.3 ?
C3 C4 H4 120.3 ?
C4 C5 C6 119.5(2) ?
C4 C5 H5 120.2 ?
C6 C5 H5 120.24 ?
C5 C6 C1 124.3(2) ?
C5 C6 N2 115.7(2) ?
C1 C6 N2 120.0(2) ?
C1 C7 H7A 109.47 ?
C1 C7 H7B 109.5 ?
H7A C7 H7B 109.5 ?
C1 C7 H7C 109.5 ?
H7A C7 H7C 109.5 ?
H7B C7 H7C 109.5 ?

loop_
_geom_bond_atom_site_label_1
_geom_bond_atom_site_label_2
_geom_bond_site_symmetry_2
_geom_bond_distance
_geom_bond_publ_flag
O1 N1 . 1.216(3) yes
O2 N1 . 1.213(4) yes
O3 N2 . 1.221(3) yes
O4 N2 . 1.206(4) yes
N1 C2 . 1.482(3) yes
N2 C6 . 1.476(3) yes
C1 C2 . 1.389(4) ?
C1 C6 . 1.404(3) ?
C1 C7 . 1.505(4) ?
C2 C3 . 1.380(4) ?
C3 C4 . 1.386(4) ?
C3 H3 . .93 ?
C4 C5 . 1.372(4) ?
C4 H4 . .93 ?
C5 C6 . 1.382(4) ?
C5 H5 . .93 ?
C7 H7A . .96 ?
C7 H7B . .96 ?
C7 H7C . .96 ?

loop_
_cod_related_entry_id
_cod_related_entry_database
_cod_related_entry_code
1 ChemSpider 11320
